data_7202383
loop_
_publ_author_name
'Harada, Jun'
'Harakawa, Mayuko'
'Ogawa, Keiichiro'

_publ_section_title
;
 Conformational change of all-trans-1,6-diphenyl-1,3,5-hexatriene in
 two crystalline forms
;
_journal_issue 12
_journal_name_full CrystEngComm
_journal_page_first 1777
_journal_paper_doi 10.1039/b811220g
_journal_volume 10
_journal_year 2008
_chemical_formula_sum 'C18 H16'
_chemical_formula_weight 232.31
_chemical_melting_point 473.65
_chemical_name_systematic
;
E,E,E-1,6-diphenyl-1,3,5-hexatriene
;
_space_group_IT_number 61
_symmetry_cell_setting orthorhombic
_symmetry_space_group_name_Hall '-P 2ac 2ab'
_symmetry_space_group_name_H-M 'P b c a'
_atom_sites_solution_hydrogens difmap
_atom_sites_solution_primary direct
_audit_creation_method SHELXL-97
_cell_angle_alpha 90.00
_cell_angle_beta 90.00
_cell_angle_gamma 90.00
_cell_formula_units_Z 4
_cell_length_a 7.7439(5)
_cell_length_b 9.8691(7)
_cell_length_c 18.1365(12)
_cell_measurement_reflns_used 3568
_cell_measurement_temperature 300
_cell_measurement_theta_max 24.3
_cell_measurement_theta_min 2.2
_cell_volume 1386.09(16)
_computing_cell_refinement 'SAINT (Bruker, 1998)'
_computing_data_collection 'SMART (Bruker, 1998)'
_computing_data_reduction SAINT
_computing_molecular_graphics 'SHELXTL (Sheldrick, 2008)'
_computing_publication_material SHELXTL
_computing_structure_refinement 'SHELXL-97 (Sheldrick, 2008)'
_computing_structure_solution 'SHELXS-97 (Sheldrick, 2008)'
_diffrn_ambient_temperature 300
_diffrn_detector_area_resol_mean 8.192
_diffrn_measured_fraction_theta_full 1.000
_diffrn_measured_fraction_theta_max 1.000
_diffrn_measurement_device_type 'Bruker SMART 1000 CCD diffractometer'
_diffrn_measurement_method \w_scan
_diffrn_radiation_monochromator graphite
_diffrn_radiation_source 'fine-focus sealed tube'
_diffrn_radiation_type MoK\a
_diffrn_radiation_wavelength 0.71073
_diffrn_reflns_av_R_equivalents 0.0256
_diffrn_reflns_av_sigmaI/netI 0.0128
_diffrn_reflns_limit_h_max 10
_diffrn_reflns_limit_h_min -10
_diffrn_reflns_limit_k_max 13
_diffrn_reflns_limit_k_min -13
_diffrn_reflns_limit_l_max 25
_diffrn_reflns_limit_l_min -25
_diffrn_reflns_number 19949
_diffrn_reflns_theta_full 30.03
_diffrn_reflns_theta_max 30.03
_diffrn_reflns_theta_min 2.25
_diffrn_standards_decay_% 0
_exptl_absorpt_coefficient_mu 0.063
_exptl_absorpt_correction_T_max 0.9901
_exptl_absorpt_correction_T_min 0.9815
_exptl_absorpt_correction_type multi-scan
_exptl_absorpt_process_details 'SADABS (Sheldrick, 2002)'
_exptl_crystal_colour pale_yellow
_exptl_crystal_density_diffrn 1.113
_exptl_crystal_density_method 'not measured'
_exptl_crystal_description block
_exptl_crystal_F_000 496
_exptl_crystal_size_max 0.30
_exptl_crystal_size_mid 0.28
_exptl_crystal_size_min 0.16
_refine_diff_density_max 0.107
_refine_diff_density_min -0.100
_refine_diff_density_rms 0.022
_refine_ls_extinction_coef 0.0056(11)
_refine_ls_extinction_expression Fc^*^=kFc[1+0.001xFc^2^\l^3^/sin(2\q)]^-1/4^
_refine_ls_extinction_method SHELXL
_refine_ls_goodness_of_fit_ref 0.994
_refine_ls_hydrogen_treatment refall
_refine_ls_matrix_type full
_refine_ls_number_parameters 115
_refine_ls_number_reflns 2022
_refine_ls_number_restraints 0
_refine_ls_restrained_S_all 0.994
_refine_ls_R_factor_all 0.0816
_refine_ls_R_factor_gt 0.0398
_refine_ls_shift/su_max 0.000
_refine_ls_shift/su_mean 0.000
_refine_ls_structure_factor_coef Fsqd
_refine_ls_weighting_details 'calc w=1/[\s^2^(Fo^2^)+(0.0358P)^2^+0.1687P] where P=(Fo^2^+2Fc^2^)/3'
_refine_ls_weighting_scheme calc
_refine_ls_wR_factor_gt 0.0900
_refine_ls_wR_factor_ref 0.1130
_reflns_number_gt 1135
_reflns_number_total 2022
_reflns_threshold_expression >2sigma(I)
_cod_data_source_file b811220g.txt
_cod_data_source_block orthort2
_cod_depositor_comments
;
The following automatic conversions were performed:
'_exptl_absorpt_correction_type' value 'multi_scan' changed to
'multi-scan' according to
'/home/saulius/struct/CIF-dictionaries/cif_core.dic' dictionary named
'cif_core.dic' version 2.4.1 from 2010-06-29.

Automatic conversion script
Id: cif_fix_enum 1527 2010-12-29 10:47:43Z saulius 

The following automatic conversions were performed:

'_chemical_melting_point' value '200.5_C' was changed to '473.65' -
it was converted from degrees Celsius(C) to Kelvins(K).

Automatic conversion script
Id: cif_fix_values 1646 2011-03-28 12:23:43Z adriana 
;
_cod_original_sg_symbol_H-M P_b_c_a
_cod_database_code 7202383

loop_
_symmetry_equiv_pos_as_xyz
'x, y, z'
'-x+1/2, -y, z+1/2'
'-x, y+1/2, -z+1/2'
'x+1/2, -y+1/2, -z'
'-x, -y, -z'
'x-1/2, y, -z-1/2'
'x, -y-1/2, z-1/2'
'-x-1/2, y-1/2, z'

loop_
_atom_site_label
_atom_site_type_symbol
_atom_site_fract_x
_atom_site_fract_y
_atom_site_fract_z
_atom_site_U_iso_or_equiv
_atom_site_adp_type
_atom_site_occupancy
_atom_site_symmetry_multiplicity
_atom_site_calc_flag
_atom_site_refinement_flags
_atom_site_disorder_assembly
_atom_site_disorder_group
C1 C 0.99511(13) 0.39273(12) 0.61288(6) 0.0629(3) Uani 1 1 d . . .
C2 C 1.06391(17) 0.52238(15) 0.60651(8) 0.0767(4) Uani 1 1 d . . .
C3 C 1.0257(2) 0.62194(15) 0.65774(9) 0.0867(4) Uani 1 1 d . . .
C4 C 0.91963(19) 0.59389(16) 0.71614(9) 0.0846(4) Uani 1 1 d . . .
C5 C 0.85043(19) 0.46744(16) 0.72286(9) 0.0859(4) Uani 1 1 d . . .
C6 C 0.88665(17) 0.36893(15) 0.67245(7) 0.0757(4) Uani 1 1 d . . .
C7 C 1.03844(15) 0.28866(14) 0.55868(7) 0.0710(3) Uani 1 1 d . . .
C8 C 0.98069(15) 0.16206(14) 0.55604(7) 0.0703(3) Uani 1 1 d . . .
C9 C 1.02708(17) 0.06386(14) 0.50117(7) 0.0751(4) Uani 1 1 d . . .
H2 H 1.1375(17) 0.5399(12) 0.5663(7) 0.086(4) Uiso 1 1 d . . .
H3 H 1.0726(18) 0.7079(15) 0.6504(7) 0.101(5) Uiso 1 1 d . . .
H4 H 0.895(2) 0.6654(16) 0.7527(10) 0.116(5) Uiso 1 1 d . . .
H5 H 0.773(2) 0.4477(15) 0.7650(8) 0.114(5) Uiso 1 1 d . . .
H6 H 0.8367(17) 0.2776(14) 0.6764(7) 0.093(4) Uiso 1 1 d . . .
H7 H 1.1171(17) 0.3170(13) 0.5189(7) 0.088(4) Uiso 1 1 d . . .
H8 H 0.9019(17) 0.1316(11) 0.5934(6) 0.077(4) Uiso 1 1 d . . .
H9 H 1.1061(18) 0.0947(13) 0.4627(7) 0.091(4) Uiso 1 1 d . . .

loop_
_atom_site_aniso_label
_atom_site_aniso_U_11
_atom_site_aniso_U_22
_atom_site_aniso_U_33
_atom_site_aniso_U_23
_atom_site_aniso_U_13
_atom_site_aniso_U_12
C1 0.0509(6) 0.0745(7) 0.0633(6) 0.0110(6) -0.0062(5) 0.0059(5)
C2 0.0670(8) 0.0888(10) 0.0744(8) 0.0193(7) -0.0023(6) -0.0034(7)
C3 0.0839(9) 0.0694(9) 0.1067(11) 0.0112(8) -0.0210(9) -0.0015(7)
C4 0.0759(9) 0.0841(10) 0.0938(10) -0.0042(8) -0.0103(8) 0.0204(7)
C5 0.0745(8) 0.0916(10) 0.0918(10) -0.0006(8) 0.0150(8) 0.0118(7)
C6 0.0673(7) 0.0759(8) 0.0840(8) 0.0051(7) 0.0128(6) 0.0019(6)
C7 0.0595(6) 0.0906(9) 0.0627(7) 0.0093(6) 0.0018(5) 0.0044(6)
C8 0.0584(7) 0.0880(9) 0.0645(7) 0.0023(6) -0.0005(6) 0.0051(6)
C9 0.0627(7) 0.0946(9) 0.0679(7) -0.0034(8) -0.0022(6) 0.0072(7)

loop_
_atom_type_symbol
_atom_type_description
_atom_type_scat_dispersion_real
_atom_type_scat_dispersion_imag
_atom_type_scat_source
C C 0.0033 0.0016 'International Tables Vol C Tables 4.2.6.8 and 6.1.1.4'
H H 0.0000 0.0000 'International Tables Vol C Tables 4.2.6.8 and 6.1.1.4'

loop_
_geom_angle_atom_site_label_1
_geom_angle_atom_site_label_2
_geom_angle_atom_site_label_3
_geom_angle
_geom_angle_site_symmetry_1
_geom_angle_site_symmetry_3
_geom_angle_publ_flag
C6 C1 C2 116.87(12) . . ?
C6 C1 C7 122.93(12) . . ?
C2 C1 C7 120.19(11) . . ?
C3 C2 C1 121.02(13) . . ?
C3 C2 H2 121.2(8) . . ?
C1 C2 H2 117.7(8) . . ?
C4 C3 C2 120.27(14) . . ?
C4 C3 H3 121.9(9) . . ?
C2 C3 H3 117.8(9) . . ?
C5 C4 C3 119.35(15) . . ?
C5 C4 H4 121.4(9) . . ?
C3 C4 H4 119.3(9) . . ?
C4 C5 C6 120.78(15) . . ?
C4 C5 H5 119.2(9) . . ?
C6 C5 H5 120.1(9) . . ?
C5 C6 C1 121.70(14) . . ?
C5 C6 H6 121.6(8) . . ?
C1 C6 H6 116.7(8) . . ?
C8 C7 C1 127.48(12) . . ?
C8 C7 H7 116.7(7) . . ?
C1 C7 H7 115.8(7) . . ?
C7 C8 C9 125.18(13) . . ?
C7 C8 H8 118.9(7) . . ?
C9 C8 H8 115.9(7) . . ?
C9 C9 C8 125.72(17) 5_756 . ?
C9 C9 H9 118.1(8) 5_756 . ?
C8 C9 H9 116.2(8) . . ?

loop_
_geom_bond_atom_site_label_1
_geom_bond_atom_site_label_2
_geom_bond_distance
_geom_bond_site_symmetry_2
_geom_bond_publ_flag
C1 C6 1.3885(16) . ?
C1 C2 1.3908(17) . ?
C1 C7 1.4608(17) . ?
C2 C3 1.384(2) . ?
C2 H2 0.941(13) . ?
C3 C4 1.369(2) . ?
C3 H3 0.932(15) . ?
C4 C5 1.364(2) . ?
C4 H4 0.987(17) . ?
C5 C6 1.3637(19) . ?
C5 H5 0.992(16) . ?
C6 H6 0.984(14) . ?
C7 C8 1.3278(18) . ?
C7 H7 0.985(13) . ?
C8 C9 1.4349(18) . ?
C8 H8 0.960(12) . ?
C9 C9 1.329(3) 5_756 ?
C9 H9 0.977(13) . ?

loop_
_geom_torsion_atom_site_label_1
_geom_torsion_atom_site_label_2
_geom_torsion_atom_site_label_3
_geom_torsion_atom_site_label_4
_geom_torsion
_geom_torsion_site_symmetry_1
_geom_torsion_site_symmetry_2
_geom_torsion_site_symmetry_3
_geom_torsion_site_symmetry_4
_geom_torsion_publ_flag
C6 C1 C2 C3 0.31(18) . . . . ?
C7 C1 C2 C3 -179.35(11) . . . . ?
C1 C2 C3 C4 0.4(2) . . . . ?
C2 C3 C4 C5 -0.8(2) . . . . ?
C3 C4 C5 C6 0.4(2) . . . . ?
C4 C5 C6 C1 0.3(2) . . . . ?
C2 C1 C6 C5 -0.65(18) . . . . ?
C7 C1 C6 C5 179.00(12) . . . . ?
C6 C1 C7 C8 2.11(19) . . . . ?
C2 C1 C7 C8 -178.25(12) . . . . ?
C1 C7 C8 C9 179.71(11) . . . . ?
C7 C8 C9 C9 178.53(15) . . . 5_756 ?
